data_7201166
loop_
_publ_author_name
'Nauha, Elisa'
'Saxell, Heidi'
'Nissinen, Maija'
'Kolehmainen, Erkki'
'Sch\"afer, Ansgar'
'Schlecker, Rainer'

_publ_section_title
;
 Polymorphism and versatile solvate formation of thiophanate-methyl
;
_journal_issue 11
_journal_name_full CrystEngComm
_journal_page_first 2536
_journal_paper_doi 10.1039/b905511h
_journal_volume 11
_journal_year 2009
_chemical_formula_moiety 'C12 H14 N4 O4 S2, C5 H5 N1'
_chemical_formula_sum 'C17 H19 N5 O4 S2'
_chemical_formula_weight 421.49
_chemical_name_common 'thiophanate-methyl, pyridine'
_chemical_name_systematic
;
?
;
_space_group_IT_number 2
_symmetry_cell_setting triclinic
_symmetry_space_group_name_Hall '-P 1'
_symmetry_space_group_name_H-M 'P -1'
_atom_sites_solution_hydrogens geom
_atom_sites_solution_primary direct
_atom_sites_solution_secondary difmap
_audit_creation_method SHELXL-97
_cell_angle_alpha 67.892(5)
_cell_angle_beta 81.442(6)
_cell_angle_gamma 74.153(5)
_cell_formula_units_Z 2
_cell_length_a 8.2439(10)
_cell_length_b 10.6899(12)
_cell_length_c 12.4925(15)
_cell_measurement_temperature 103(2)
_cell_volume 979.9(2)
_computing_structure_refinement 'SHELXL-97 (Sheldrick, 1997)'
_diffrn_ambient_temperature 103(2)
_diffrn_measured_fraction_theta_full 0.892
_diffrn_measured_fraction_theta_max 0.892
_diffrn_measurement_device_type 'Bruker AXS CCD Detector'
_diffrn_radiation_monochromator graphite
_diffrn_radiation_source 'fine-focus sealed tube'
_diffrn_radiation_type CuK\a
_diffrn_radiation_wavelength 1.54178
_diffrn_reflns_av_R_equivalents 0.0321
_diffrn_reflns_av_sigmaI/netI 0.0320
_diffrn_reflns_limit_h_max 8
_diffrn_reflns_limit_h_min -9
_diffrn_reflns_limit_k_max 11
_diffrn_reflns_limit_k_min -11
_diffrn_reflns_limit_l_max 13
_diffrn_reflns_limit_l_min -13
_diffrn_reflns_number 7870
_diffrn_reflns_theta_full 57.87
_diffrn_reflns_theta_max 57.87
_diffrn_reflns_theta_min 3.82
_exptl_absorpt_coefficient_mu 2.768
_exptl_absorpt_correction_T_max 0.7616
_exptl_absorpt_correction_T_min 0.7616
_exptl_absorpt_correction_type empirical
_exptl_absorpt_process_details 'R.H. Blessing, Acta Cryst. A 1995, 51, 33'
_exptl_crystal_colour colorless
_exptl_crystal_density_diffrn 1.429
_exptl_crystal_density_method 'not measured'
_exptl_crystal_description block
_exptl_crystal_F_000 440
_exptl_crystal_size_max 0.10
_exptl_crystal_size_mid 0.10
_exptl_crystal_size_min 0.10
_refine_diff_density_max 0.385
_refine_diff_density_min -0.455
_refine_diff_density_rms 0.094
_refine_ls_extinction_coef 0.0410(18)
_refine_ls_extinction_expression Fc^*^=kFc[1+0.001xFc^2^\l^3^/sin(2\q)]^-1/4^
_refine_ls_extinction_method SHELXL
_refine_ls_goodness_of_fit_ref 1.167
_refine_ls_hydrogen_treatment mixed
_refine_ls_matrix_type full
_refine_ls_number_parameters 266
_refine_ls_number_reflns 2437
_refine_ls_number_restraints 4
_refine_ls_restrained_S_all 1.168
_refine_ls_R_factor_all 0.0447
_refine_ls_R_factor_gt 0.0434
_refine_ls_shift/su_max 0.000
_refine_ls_shift/su_mean 0.000
_refine_ls_structure_factor_coef Fsqd
_refine_ls_weighting_details 'calc w=1/[\s^2^(Fo^2^)+(0.0667P)^2^+0.3525P] where P=(Fo^2^+2Fc^2^)/3'
_refine_ls_weighting_scheme calc
_refine_ls_wR_factor_gt 0.1082
_refine_ls_wR_factor_ref 0.1090
_reflns_number_gt 2305
_reflns_number_total 2437
_reflns_threshold_expression >2sigma(I)
_cod_data_source_file b905511h.txt
_cod_data_source_block TM_pyridine
_cod_original_sg_symbol_H-M p-1
_cod_database_code 7201166

loop_
_symmetry_equiv_pos_as_xyz
'x, y, z'
'-x, -y, -z'

loop_
_atom_site_label
_atom_site_type_symbol
_atom_site_fract_x
_atom_site_fract_y
_atom_site_fract_z
_atom_site_U_iso_or_equiv
_atom_site_adp_type
_atom_site_occupancy
_atom_site_symmetry_multiplicity
_atom_site_calc_flag
_atom_site_refinement_flags
_atom_site_disorder_assembly
_atom_site_disorder_group
S1 S 0.16632(7) 0.34305(6) 0.38703(5) 0.0238(3) Uani 1 1 d . . .
S2 S 0.60654(7) 0.10217(6) 0.08083(5) 0.0220(3) Uani 1 1 d . . .
O1 O 0.31522(19) 0.53236(16) 0.00309(13) 0.0207(4) Uani 1 1 d . . .
O2 O 0.04029(19) 0.64645(16) -0.00094(13) 0.0204(4) Uani 1 1 d . . .
O3 O 0.14988(19) -0.03940(16) 0.30075(13) 0.0217(4) Uani 1 1 d . . .
O4 O 0.1228(2) -0.08763(17) 0.14399(14) 0.0230(4) Uani 1 1 d . . .
N1 N 0.1409(2) 0.5054(2) 0.16825(16) 0.0173(5) Uani 1 1 d D . .
H1 H 0.035(2) 0.532(2) 0.193(2) 0.021 Uiso 1 1 d D . .
N2 N 0.4051(2) 0.35773(19) 0.21744(16) 0.0168(5) Uani 1 1 d D . .
H2 H 0.435(3) 0.392(3) 0.1436(15) 0.020 Uiso 1 1 d D . .
N3 N 0.4151(2) 0.0719(2) 0.27528(16) 0.0172(5) Uani 1 1 d D . .
H3 H 0.325(3) 0.047(2) 0.3175(19) 0.021 Uiso 1 1 d D . .
N4 N 0.3242(2) 0.0156(2) 0.13614(16) 0.0177(5) Uani 1 1 d D . .
H4 H 0.353(3) 0.001(2) 0.0710(16) 0.021 Uiso 1 1 d D . .
C1 C 0.0638(3) 0.7112(3) -0.12570(19) 0.0221(6) Uani 1 1 d . . .
H1A H -0.0430 0.7733 -0.1574 0.033 Uiso 1 1 calc R . .
H1B H 0.1006 0.6391 -0.1605 0.033 Uiso 1 1 calc R . .
H1C H 0.1498 0.7648 -0.1432 0.033 Uiso 1 1 calc R . .
C2 C 0.1799(3) 0.5592(2) 0.0516(2) 0.0169(6) Uani 1 1 d . . .
C3 C 0.2462(3) 0.4030(2) 0.25134(19) 0.0167(6) Uani 1 1 d . . .
C4 C 0.5243(3) 0.2520(2) 0.29654(18) 0.0148(5) Uani 1 1 d . . .
C5 C 0.6364(3) 0.2891(2) 0.34475(19) 0.0174(6) Uani 1 1 d . . .
H5 H 0.6312 0.3844 0.3278 0.021 Uiso 1 1 calc R . .
C6 C 0.7562(3) 0.1874(2) 0.41773(19) 0.0190(6) Uani 1 1 d . . .
H6 H 0.8331 0.2134 0.4503 0.023 Uiso 1 1 calc R . .
C7 C 0.7641(3) 0.0486(2) 0.44319(19) 0.0186(6) Uani 1 1 d . . .
H7 H 0.8467 -0.0209 0.4929 0.022 Uiso 1 1 calc R . .
C8 C 0.6506(3) 0.0106(2) 0.39582(19) 0.0174(6) Uani 1 1 d . . .
H8 H 0.6546 -0.0848 0.4140 0.021 Uiso 1 1 calc R . .
C9 C 0.5321(3) 0.1123(2) 0.32227(18) 0.0150(5) Uani 1 1 d . . .
C10 C 0.4421(3) 0.0620(2) 0.17027(19) 0.0160(5) Uani 1 1 d . . .
C11 C 0.1940(3) -0.0377(2) 0.2034(2) 0.0174(6) Uani 1 1 d . . .
C12 C -0.0110(3) -0.1545(3) 0.2053(2) 0.0273(6) Uani 1 1 d . . .
H12A H -0.0547 -0.1874 0.1546 0.041 Uiso 1 1 calc R . .
H12B H -0.1022 -0.0879 0.2291 0.041 Uiso 1 1 calc R . .
H12C H 0.0329 -0.2336 0.2739 0.041 Uiso 1 1 calc R . .
N20 N 0.2067(2) 0.3954(2) 0.75918(16) 0.0193(5) Uani 1 1 d . . .
C20 C 0.3374(3) 0.3567(2) 0.8253(2) 0.0214(6) Uani 1 1 d . . .
H20 H 0.3150 0.3486 0.9042 0.026 Uiso 1 1 calc R . .
C21 C 0.5042(3) 0.3275(2) 0.7850(2) 0.0228(6) Uani 1 1 d . . .
H21 H 0.5937 0.3029 0.8344 0.027 Uiso 1 1 calc R . .
C22 C 0.5373(3) 0.3349(2) 0.6714(2) 0.0248(6) Uani 1 1 d . . .
H22 H 0.6503 0.3159 0.6410 0.030 Uiso 1 1 calc R . .
C23 C 0.4036(3) 0.3704(2) 0.6026(2) 0.0226(6) Uani 1 1 d . . .
H23 H 0.4228 0.3736 0.5248 0.027 Uiso 1 1 calc R . .
C24 C 0.2422(3) 0.4012(2) 0.6488(2) 0.0208(6) Uani 1 1 d . . .
H24 H 0.1508 0.4279 0.6004 0.025 Uiso 1 1 calc R . .

loop_
_atom_site_aniso_label
_atom_site_aniso_U_11
_atom_site_aniso_U_22
_atom_site_aniso_U_33
_atom_site_aniso_U_23
_atom_site_aniso_U_13
_atom_site_aniso_U_12
S1 0.0198(4) 0.0306(4) 0.0163(4) -0.0069(3) 0.0038(3) -0.0032(3)
S2 0.0228(4) 0.0335(4) 0.0177(4) -0.0148(3) 0.0063(3) -0.0149(3)
O1 0.0134(9) 0.0282(10) 0.0187(9) -0.0097(8) 0.0038(8) -0.0026(7)
O2 0.0168(9) 0.0254(10) 0.0150(8) -0.0067(7) 0.0009(7) -0.0002(7)
O3 0.0186(9) 0.0298(10) 0.0198(10) -0.0123(8) 0.0037(8) -0.0082(7)
O4 0.0191(9) 0.0312(10) 0.0283(9) -0.0189(8) 0.0046(8) -0.0124(8)
N1 0.0134(10) 0.0213(11) 0.0171(11) -0.0094(9) 0.0033(9) -0.0024(9)
N2 0.0174(11) 0.0199(11) 0.0138(10) -0.0073(9) 0.0019(9) -0.0048(9)
N3 0.0156(11) 0.0242(11) 0.0165(11) -0.0115(9) 0.0041(9) -0.0086(9)
N4 0.0189(11) 0.0242(11) 0.0153(10) -0.0128(9) 0.0041(9) -0.0078(9)
C1 0.0229(14) 0.0256(14) 0.0156(12) -0.0052(11) -0.0013(11) -0.0052(11)
C2 0.0189(14) 0.0170(13) 0.0180(12) -0.0092(11) -0.0012(12) -0.0049(11)
C3 0.0174(13) 0.0179(13) 0.0205(13) -0.0126(11) 0.0024(11) -0.0068(11)
C4 0.0140(12) 0.0199(13) 0.0112(11) -0.0089(10) 0.0045(10) -0.0028(10)
C5 0.0184(13) 0.0201(13) 0.0169(12) -0.0106(11) 0.0051(11) -0.0071(11)
C6 0.0164(13) 0.0290(15) 0.0167(12) -0.0139(11) 0.0020(11) -0.0067(11)
C7 0.0140(12) 0.0263(14) 0.0136(12) -0.0081(11) 0.0017(10) -0.0012(10)
C8 0.0176(12) 0.0203(13) 0.0156(12) -0.0097(11) 0.0070(11) -0.0058(11)
C9 0.0137(12) 0.0236(14) 0.0114(11) -0.0108(10) 0.0060(10) -0.0072(10)
C10 0.0190(13) 0.0129(12) 0.0162(12) -0.0065(10) -0.0021(11) -0.0015(10)
C11 0.0141(12) 0.0169(12) 0.0225(14) -0.0111(11) 0.0013(11) -0.0012(10)
C12 0.0184(13) 0.0336(16) 0.0377(15) -0.0184(13) 0.0058(12) -0.0139(12)
N20 0.0205(11) 0.0213(11) 0.0188(11) -0.0098(9) 0.0040(9) -0.0080(9)
C20 0.0282(15) 0.0178(13) 0.0190(12) -0.0089(11) 0.0018(12) -0.0050(11)
C21 0.0188(13) 0.0199(14) 0.0277(14) -0.0078(11) -0.0031(11) -0.0011(11)
C22 0.0194(13) 0.0210(14) 0.0302(15) -0.0092(12) 0.0055(12) -0.0020(11)
C23 0.0266(14) 0.0236(14) 0.0190(13) -0.0107(11) 0.0074(12) -0.0083(11)
C24 0.0213(14) 0.0222(14) 0.0228(14) -0.0108(11) 0.0010(11) -0.0082(11)

loop_
_atom_type_symbol
_atom_type_description
_atom_type_scat_dispersion_real
_atom_type_scat_dispersion_imag
_atom_type_scat_source
C C 0.0181 0.0091 'International Tables Vol C Tables 4.2.6.8 and 6.1.1.4'
H H 0.0000 0.0000 'International Tables Vol C Tables 4.2.6.8 and 6.1.1.4'
N N 0.0311 0.0180 'International Tables Vol C Tables 4.2.6.8 and 6.1.1.4'
O O 0.0492 0.0322 'International Tables Vol C Tables 4.2.6.8 and 6.1.1.4'
S S 0.3331 0.5567 'International Tables Vol C Tables 4.2.6.8 and 6.1.1.4'

loop_
_geom_angle_atom_site_label_1
_geom_angle_atom_site_label_2
_geom_angle_atom_site_label_3
_geom_angle
_geom_angle_site_symmetry_1
_geom_angle_site_symmetry_3
_geom_angle_publ_flag
C2 O2 C1 114.42(17) . . ?
C11 O4 C12 115.77(18) . . ?
C2 N1 C3 126.61(19) . . ?
C2 N1 H1 117.9(16) . . ?
C3 N1 H1 115.3(16) . . ?
C3 N2 C4 121.99(19) . . ?
C3 N2 H2 117.8(17) . . ?
C4 N2 H2 120.1(17) . . ?
C10 N3 C9 121.80(19) . . ?
C10 N3 H3 117.7(16) . . ?
C9 N3 H3 120.3(16) . . ?
C11 N4 C10 127.00(19) . . ?
C11 N4 H4 117.8(17) . . ?
C10 N4 H4 113.4(17) . . ?
O2 C1 H1A 109.5 . . ?
O2 C1 H1B 109.5 . . ?
H1A C1 H1B 109.5 . . ?
O2 C1 H1C 109.5 . . ?
H1A C1 H1C 109.5 . . ?
H1B C1 H1C 109.5 . . ?
O1 C2 O2 124.9(2) . . ?
O1 C2 N1 126.4(2) . . ?
O2 C2 N1 108.63(19) . . ?
N2 C3 N1 117.6(2) . . ?
N2 C3 S1 124.05(18) . . ?
N1 C3 S1 118.39(17) . . ?
C5 C4 C9 119.6(2) . . ?
C5 C4 N2 119.9(2) . . ?
C9 C4 N2 120.5(2) . . ?
C4 C5 C6 120.2(2) . . ?
C4 C5 H5 119.9 . . ?
C6 C5 H5 119.9 . . ?
C7 C6 C5 120.2(2) . . ?
C7 C6 H6 119.9 . . ?
C5 C6 H6 119.9 . . ?
C6 C7 C8 119.8(2) . . ?
C6 C7 H7 120.1 . . ?
C8 C7 H7 120.1 . . ?
C9 C8 C7 119.8(2) . . ?
C9 C8 H8 120.1 . . ?
C7 C8 H8 120.1 . . ?
C8 C9 C4 120.4(2) . . ?
C8 C9 N3 119.2(2) . . ?
C4 C9 N3 120.41(19) . . ?
N3 C10 N4 116.7(2) . . ?
N3 C10 S2 123.84(18) . . ?
N4 C10 S2 119.50(16) . . ?
O3 C11 O4 125.1(2) . . ?
O3 C11 N4 126.0(2) . . ?
O4 C11 N4 108.93(19) . . ?
O4 C12 H12A 109.5 . . ?
O4 C12 H12B 109.5 . . ?
H12A C12 H12B 109.5 . . ?
O4 C12 H12C 109.5 . . ?
H12A C12 H12C 109.5 . . ?
H12B C12 H12C 109.5 . . ?
C20 N20 C24 116.9(2) . . ?
N20 C20 C21 123.4(2) . . ?
N20 C20 H20 118.3 . . ?
C21 C20 H20 118.3 . . ?
C22 C21 C20 118.5(2) . . ?
C22 C21 H21 120.7 . . ?
C20 C21 H21 120.7 . . ?
C23 C22 C21 118.9(2) . . ?
C23 C22 H22 120.5 . . ?
C21 C22 H22 120.5 . . ?
C24 C23 C22 118.7(2) . . ?
C24 C23 H23 120.7 . . ?
C22 C23 H23 120.7 . . ?
N20 C24 C23 123.5(2) . . ?
N20 C24 H24 118.3 . . ?
C23 C24 H24 118.3 . . ?

loop_
_geom_bond_atom_site_label_1
_geom_bond_atom_site_label_2
_geom_bond_distance
_geom_bond_site_symmetry_2
_geom_bond_publ_flag
S1 C3 1.673(2) . ?
S2 C10 1.666(2) . ?
O1 C2 1.204(3) . ?
O2 C2 1.343(3) . ?
O2 C1 1.455(3) . ?
O3 C11 1.212(3) . ?
O4 C11 1.334(3) . ?
O4 C12 1.443(3) . ?
N1 C2 1.374(3) . ?
N1 C3 1.387(3) . ?
N1 H1 0.888(17) . ?
N2 C3 1.331(3) . ?
N2 C4 1.436(3) . ?
N2 H2 0.879(17) . ?
N3 C10 1.337(3) . ?
N3 C9 1.431(3) . ?
N3 H3 0.886(17) . ?
N4 C11 1.374(3) . ?
N4 C10 1.385(3) . ?
N4 H4 0.871(17) . ?
C1 H1A 0.9800 . ?
C1 H1B 0.9800 . ?
C1 H1C 0.9800 . ?
C4 C5 1.385(3) . ?
C4 C9 1.389(3) . ?
C5 C6 1.387(3) . ?
C5 H5 0.9500 . ?
C6 C7 1.381(3) . ?
C6 H6 0.9500 . ?
C7 C8 1.395(3) . ?
C7 H7 0.9500 . ?
C8 C9 1.385(3) . ?
C8 H8 0.9500 . ?
C12 H12A 0.9800 . ?
C12 H12B 0.9800 . ?
C12 H12C 0.9800 . ?
N20 C20 1.334(3) . ?
N20 C24 1.347(3) . ?
C20 C21 1.385(3) . ?
C20 H20 0.9500 . ?
C21 C22 1.381(3) . ?
C21 H21 0.9500 . ?
C22 C23 1.380(4) . ?
C22 H22 0.9500 . ?
C23 C24 1.374(3) . ?
C23 H23 0.9500 . ?
C24 H24 0.9500 . ?

loop_
_geom_hbond_atom_site_label_D
_geom_hbond_atom_site_label_H
_geom_hbond_atom_site_label_A
_geom_hbond_distance_DH
_geom_hbond_distance_HA
_geom_hbond_distance_DA
_geom_hbond_angle_DHA
_geom_hbond_site_symmetry_A
N2 H2 O1 0.879(17) 2.01(2) 2.698(2) 135(2) .
N3 H3 O3 0.886(17) 1.99(2) 2.688(2) 135(2) .
N1 H1 N20 0.888(17) 2.019(17) 2.906(3) 176(2) 2_566
N2 H2 O1 0.879(17) 2.63(2) 3.382(2) 144(2) 2_665
N4 H4 S2 0.871(17) 2.473(18) 3.312(2) 162(2) 2_655

loop_
_geom_torsion_atom_site_label_1
_geom_torsion_atom_site_label_2
_geom_torsion_atom_site_label_3
_geom_torsion_atom_site_label_4
_geom_torsion
_geom_torsion_site_symmetry_1
_geom_torsion_site_symmetry_2
_geom_torsion_site_symmetry_3
_geom_torsion_site_symmetry_4
_geom_torsion_publ_flag
C1 O2 C2 O1 -0.8(3) . . . . ?
C1 O2 C2 N1 -179.96(18) . . . . ?
C3 N1 C2 O1 -4.8(4) . . . . ?
C3 N1 C2 O2 174.30(19) . . . . ?
C4 N2 C3 N1 -179.99(19) . . . . ?
C4 N2 C3 S1 -0.5(3) . . . . ?
C2 N1 C3 N2 4.9(3) . . . . ?
C2 N1 C3 S1 -174.56(17) . . . . ?
C3 N2 C4 C5 -97.7(3) . . . . ?
C3 N2 C4 C9 84.4(3) . . . . ?
C9 C4 C5 C6 0.3(3) . . . . ?
N2 C4 C5 C6 -177.51(19) . . . . ?
C4 C5 C6 C7 -0.2(3) . . . . ?
C5 C6 C7 C8 -0.4(3) . . . . ?
C6 C7 C8 C9 0.9(3) . . . . ?
C7 C8 C9 C4 -0.8(3) . . . . ?
C7 C8 C9 N3 -179.30(19) . . . . ?
C5 C4 C9 C8 0.2(3) . . . . ?
N2 C4 C9 C8 178.01(19) . . . . ?
C5 C4 C9 N3 178.68(19) . . . . ?
N2 C4 C9 N3 -3.5(3) . . . . ?
C10 N3 C9 C8 -96.3(3) . . . . ?
C10 N3 C9 C4 85.2(3) . . . . ?
C9 N3 C10 N4 177.02(19) . . . . ?
C9 N3 C10 S2 -3.1(3) . . . . ?
C11 N4 C10 N3 -8.7(3) . . . . ?
C11 N4 C10 S2 171.38(17) . . . . ?
C12 O4 C11 O3 -3.4(3) . . . . ?
C12 O4 C11 N4 176.75(18) . . . . ?
C10 N4 C11 O3 8.3(4) . . . . ?
C10 N4 C11 O4 -171.8(2) . . . . ?
C24 N20 C20 C21 2.3(3) . . . . ?
N20 C20 C21 C22 -1.9(4) . . . . ?
C20 C21 C22 C23 -0.3(3) . . . . ?
C21 C22 C23 C24 1.9(3) . . . . ?
C20 N20 C24 C23 -0.4(3) . . . . ?
C22 C23 C24 N20 -1.6(4) . . . . ?

loop_
_cod_related_entry_id
_cod_related_entry_database
_cod_related_entry_code
1 ChemSpider 30653608
